data_4505259
loop_
_publ_author_name
'Nesterov, Volodymyr V.'
'Antipin, Mikhail Yu.'
'Nesterov, Vladimir N.'
'Penn, Benjamin G.'
'Frazier, Donald O.'
'Timofeeva, Tatiana V.'

_publ_section_title
;
 Thermally Stable Imines as New Potential Nonlinear Optical Materials
;
_journal_issue 3
_journal_name_full 'Crystal Growth &amp; Design'
_journal_page_first 521
_journal_paper_doi 10.1021/cg034068c
_journal_volume 4
_journal_year 2004
_chemical_formula_moiety 'C11 H8 N4 O'
_chemical_formula_sum 'C11 H8 N4 O'
_chemical_formula_weight 212.21
_chemical_name_systematic
; 
 ? 
;
_space_group_IT_number 29
_symmetry_cell_setting orthorhombic
_symmetry_space_group_name_Hall 'P 2c -2ac'
_symmetry_space_group_name_H-M 'P c a 21'
_atom_sites_solution_hydrogens geom
_atom_sites_solution_primary direct
_atom_sites_solution_secondary difmap
_audit_creation_method SHELXL-97
_cell_angle_alpha 90.00
_cell_angle_beta 90.00
_cell_angle_gamma 90.00
_cell_formula_units_Z 4
_cell_length_a 20.101(4)
_cell_length_b 9.5110(19)
_cell_length_c 6.6700(13)
_cell_measurement_reflns_used 24
_cell_measurement_temperature 298(2)
_cell_measurement_theta_max 12
_cell_measurement_theta_min 11
_cell_volume 1275.2(4)
_computing_cell_refinement 'Enraf-Nonius CAD4'
_computing_data_collection 'Enraf-Nonius CAD4 (Enraf-Nonius, 1989)'
_computing_data_reduction 'Siemens SHELXTL (Sheldrick, 1994)'
_computing_molecular_graphics 'Siemens SHELXTL'
_computing_publication_material SHELXL97
_computing_structure_refinement 'SHELXL-97 (Sheldrick, 1997)'
_computing_structure_solution 'SHELXS-97 (Sheldrick, 1990)'
_diffrn_ambient_temperature 298(2)
_diffrn_measured_fraction_theta_full 0.960
_diffrn_measured_fraction_theta_max 0.960
_diffrn_measurement_device_type 'Enraf-Nonius CAD4'
_diffrn_measurement_method \q/2\q
_diffrn_radiation_monochromator graphite
_diffrn_radiation_source 'fine-focus sealed tube'
_diffrn_radiation_type MoK\a
_diffrn_radiation_wavelength 0.71073
_diffrn_reflns_av_R_equivalents 0.0000
_diffrn_reflns_av_sigmaI/netI 0.0478
_diffrn_reflns_limit_h_max 29
_diffrn_reflns_limit_h_min 0
_diffrn_reflns_limit_k_max 0
_diffrn_reflns_limit_k_min -14
_diffrn_reflns_limit_l_max 9
_diffrn_reflns_limit_l_min 0
_diffrn_reflns_number 2276
_diffrn_reflns_theta_full 31.97
_diffrn_reflns_theta_max 31.97
_diffrn_reflns_theta_min 4.06
_diffrn_standards_decay_% 3
_diffrn_standards_interval_count 97
_diffrn_standards_number 3
_exptl_absorpt_coefficient_mu 0.076
_exptl_absorpt_correction_type none
_exptl_crystal_colour yellow
_exptl_crystal_density_diffrn 1.105
_exptl_crystal_density_method 'not measured'
_exptl_crystal_description prism
_exptl_crystal_F_000 440
_exptl_crystal_size_max 0.40
_exptl_crystal_size_mid 0.25
_exptl_crystal_size_min 0.15
_refine_diff_density_max 0.338
_refine_diff_density_min -0.254
_refine_diff_density_rms 0.059
_refine_ls_abs_structure_details 'Flack H D (1983), Acta Cryst. A39, 876-881'
_refine_ls_abs_structure_Flack 0(7)
_refine_ls_extinction_method none
_refine_ls_goodness_of_fit_ref 0.990
_refine_ls_hydrogen_treatment constr
_refine_ls_matrix_type full
_refine_ls_number_parameters 145
_refine_ls_number_reflns 2276
_refine_ls_number_restraints 1
_refine_ls_restrained_S_all 0.990
_refine_ls_R_factor_all 0.1816
_refine_ls_R_factor_gt 0.0701
_refine_ls_shift/su_max 0.002
_refine_ls_shift/su_mean 0.000
_refine_ls_structure_factor_coef Fsqd
_refine_ls_weighting_details 'calc w=1/[\s^2^(Fo^2^)+(0.1350P)^2^+0.0000P] where P=(Fo^2^+2Fc^2^)/3'
_refine_ls_weighting_scheme calc
_refine_ls_wR_factor_gt 0.1874
_refine_ls_wR_factor_ref 0.2429
_reflns_number_gt 981
_reflns_number_total 2276
_reflns_threshold_expression I>2\s(I)
_cod_data_source_file cg034068csi20030428_125821.cif
_cod_data_source_block 3b
_cod_depositor_comments
;
The following automatic conversions were performed:

'_symmetry_cell_setting' value 'Orthorhombic' changed to
'orthorhombic' according to
/home/saulius/struct/CIF-dictionaries/cif_core.dic dictionary named
'cif_core.dic' version 2.4.1 from 2010-06-29.

Automatic conversion script
Id: cif_fix_values 1715 2011-07-08 13:25:40Z adriana 
;
_cod_database_code 4505259

loop_
_symmetry_equiv_pos_as_xyz
'x, y, z'
'-x, -y, z+1/2'
'x+1/2, -y, z'
'-x+1/2, y, z+1/2'

loop_
_atom_site_label
_atom_site_type_symbol
_atom_site_fract_x
_atom_site_fract_y
_atom_site_fract_z
_atom_site_U_iso_or_equiv
_atom_site_adp_type
_atom_site_occupancy
_atom_site_symmetry_multiplicity
_atom_site_calc_flag
_atom_site_refinement_flags
O1 O 0.02719(10) 0.7838(2) 0.1686(14) 0.0563(8) Uani 1 1 d .
H1A H 0.0048 0.7117 0.1663 0.084 Uiso 1 1 calc R
N1 N 0.34427(12) 0.7560(3) 0.1688(14) 0.0449(7) Uani 1 1 d .
N2 N 0.44854(14) 0.4610(3) 0.171(2) 0.0712(11) Uani 1 1 d .
N3 N 0.58228(16) 0.7657(4) 0.169(3) 0.0964(18) Uani 1 1 d .
N4 N 0.44105(16) 0.9614(3) 0.182(2) 0.0824(17) Uani 1 1 d .
H4A H 0.4004 0.9848 0.2052 0.099 Uiso 1 1 calc R
H4B H 0.4714 1.0250 0.1758 0.099 Uiso 1 1 calc R
C1 C 0.22880(14) 0.6924(3) 0.1606(19) 0.0408(9) Uani 1 1 d .
C2 C 0.20582(15) 0.8306(3) 0.161(2) 0.0481(9) Uani 1 1 d .
H2C H 0.2363 0.9041 0.1608 0.058 Uiso 1 1 calc R
C3 C 0.13851(15) 0.8605(3) 0.161(2) 0.0486(10) Uani 1 1 d .
H3A H 0.1236 0.9530 0.1550 0.058 Uiso 1 1 calc R
C4 C 0.09347(13) 0.7495(3) 0.1701(18) 0.0424(8) Uani 1 1 d .
C5 C 0.11500(14) 0.6127(3) 0.1685(18) 0.0438(8) Uani 1 1 d .
H5A H 0.0845 0.5392 0.1669 0.053 Uiso 1 1 calc R
C6 C 0.18243(13) 0.5850(3) 0.1692(18) 0.0451(8) Uani 1 1 d .
H6A H 0.1970 0.4923 0.1755 0.054 Uiso 1 1 calc R
C7 C 0.29961(14) 0.6595(3) 0.1689(18) 0.0420(7) Uani 1 1 d .
H7A H 0.3128 0.5659 0.1743 0.050 Uiso 1 1 calc R
C8 C 0.41102(13) 0.7192(3) 0.1635(19) 0.0444(8) Uani 1 1 d .
C9 C 0.43322(14) 0.5779(4) 0.167(2) 0.0509(9) Uani 1 1 d .
C10 C 0.45705(16) 0.8258(4) 0.156(2) 0.0524(12) Uani 1 1 d .
C11 C 0.52681(18) 0.7900(4) 0.178(3) 0.0667(17) Uani 1 1 d .

loop_
_atom_site_aniso_label
_atom_site_aniso_U_11
_atom_site_aniso_U_22
_atom_site_aniso_U_33
_atom_site_aniso_U_23
_atom_site_aniso_U_13
_atom_site_aniso_U_12
O1 0.0261(9) 0.0460(12) 0.097(2) 0.001(5) -0.010(4) 0.0024(8)
N1 0.0282(11) 0.0464(13) 0.0601(19) -0.001(5) -0.005(4) 0.0004(9)
N2 0.0355(13) 0.0566(18) 0.121(3) 0.002(8) 0.000(6) 0.0077(12)
N3 0.0355(15) 0.078(2) 0.176(5) -0.010(10) -0.013(8) -0.0042(15)
N4 0.0398(15) 0.0497(17) 0.158(5) 0.015(6) 0.004(5) -0.0052(13)
C1 0.0283(11) 0.0401(15) 0.054(2) -0.006(4) -0.009(4) -0.0009(10)
C2 0.0325(14) 0.0355(14) 0.076(3) -0.002(6) 0.003(5) -0.0051(10)
C3 0.0310(14) 0.0373(13) 0.078(3) -0.009(5) -0.005(5) 0.0016(11)
C4 0.0252(12) 0.0436(14) 0.058(2) 0.010(5) 0.009(4) 0.0019(10)
C5 0.0272(12) 0.0376(14) 0.066(2) -0.004(5) 0.009(4) -0.0038(9)
C6 0.0322(14) 0.0373(14) 0.066(2) -0.002(5) -0.003(5) 0.0011(10)
C7 0.0302(13) 0.0417(14) 0.0540(19) 0.001(6) 0.004(4) -0.0004(11)
C8 0.0259(11) 0.0465(15) 0.061(2) -0.001(6) 0.001(4) -0.0001(11)
C9 0.0259(12) 0.0548(18) 0.072(3) -0.014(6) 0.007(5) -0.0014(12)
C10 0.0307(14) 0.0499(18) 0.077(4) 0.008(5) -0.001(4) -0.0069(11)
C11 0.0356(15) 0.061(2) 0.104(5) -0.006(7) -0.009(5) -0.0100(14)

loop_
_atom_type_symbol
_atom_type_description
_atom_type_scat_dispersion_real
_atom_type_scat_dispersion_imag
_atom_type_scat_source
C C 0.0033 0.0016 'International Tables Vol C Tables 4.2.6.8 and 6.1.1.4'
H H 0.0000 0.0000 'International Tables Vol C Tables 4.2.6.8 and 6.1.1.4'
N N 0.0061 0.0033 'International Tables Vol C Tables 4.2.6.8 and 6.1.1.4'
O O 0.0106 0.0060 'International Tables Vol C Tables 4.2.6.8 and 6.1.1.4'

loop_
_geom_angle_atom_site_label_1
_geom_angle_atom_site_label_2
_geom_angle_atom_site_label_3
_geom_angle
C4 O1 H1A 109.5
C7 N1 C8 119.8(3)
C10 N4 H4A 120.0
C10 N4 H4B 120.0
H4A N4 H4B 120.0
C6 C1 C2 118.2(3)
C6 C1 C7 119.9(3)
C2 C1 C7 121.7(3)
C3 C2 C1 121.2(3)
C3 C2 H2C 119.4
C1 C2 H2C 119.4
C2 C3 C4 118.7(3)
C2 C3 H3A 120.6
C4 C3 H3A 120.6
C5 C4 O1 122.1(3)
C5 C4 C3 120.9(2)
O1 C4 C3 116.8(3)
C4 C5 C6 119.4(3)
C4 C5 H5A 120.3
C6 C5 H5A 120.3
C5 C6 C1 121.3(3)
C5 C6 H6A 119.3
C1 C6 H6A 119.3
N1 C7 C1 122.0(3)
N1 C7 H7A 119.0
C1 C7 H7A 119.0
C10 C8 N1 117.8(3)
C10 C8 C9 119.3(3)
N1 C8 C9 122.9(3)
N2 C9 C8 177.1(3)
N4 C10 C8 122.9(4)
N4 C10 C11 116.4(4)
C8 C10 C11 118.3(3)
N3 C11 C10 170.5(17)

loop_
_geom_bond_atom_site_label_1
_geom_bond_atom_site_label_2
_geom_bond_distance
O1 C4 1.372(3)
O1 H1A 0.8200
N1 C7 1.283(4)
N1 C8 1.387(4)
N2 C9 1.154(5)
N3 C11 1.140(5)
N4 C10 1.341(6)
N4 H4A 0.8600
N4 H4B 0.8600
C1 C6 1.384(4)
C1 C2 1.394(4)
C1 C7 1.458(4)
C2 C3 1.383(4)
C2 H2C 0.9300
C3 C4 1.392(4)
C3 H3A 0.9300
C4 C5 1.372(4)
C5 C6 1.381(4)
C5 H5A 0.9300
C6 H6A 0.9300
C7 H7A 0.9300
C8 C10 1.374(4)
C8 C9 1.417(5)
C10 C11 1.451(5)

loop_
_geom_torsion_atom_site_label_1
_geom_torsion_atom_site_label_2
_geom_torsion_atom_site_label_3
_geom_torsion_atom_site_label_4
_geom_torsion
C6 C1 C2 C3 -2.7(18)
C7 C1 C2 C3 -177.4(14)
C1 C2 C3 C4 3(2)
C2 C3 C4 C5 -3(2)
C2 C3 C4 O1 -179.6(11)
O1 C4 C5 C6 179.7(12)
C3 C4 C5 C6 3.7(18)
C4 C5 C6 C1 -3.5(19)
C2 C1 C6 C5 3.0(19)
C7 C1 C6 C5 177.8(11)
C8 N1 C7 C1 -175.7(9)
C6 C1 C7 N1 -177.4(12)
C2 C1 C7 N1 -2.8(18)
C7 N1 C8 C10 177.4(12)
C7 N1 C8 C9 -3.0(17)
C10 C8 C9 N2 179(100)
N1 C8 C9 N2 -1(29)
N1 C8 C10 N4 10(2)
C9 C8 C10 N4 -169.6(16)
N1 C8 C10 C11 171.5(11)
C9 C8 C10 C11 -8.2(18)
N4 C10 C11 N3 -89(4)
C8 C10 C11 N3 108(3)

loop_
_cod_related_entry_id
_cod_related_entry_database
_cod_related_entry_code
1 ChemSpider 24735130
